data_2224965
loop_
_publ_author_name
'Hill, T. N.'
'Steyl, G.'

_publ_section_title '[<i>N</i>,<i>N</i>'-Bis(4-chlorophenyl)pentane-2,4-diiminato]dicarbonylrhodium(I)'
_journal_coeditor_code GW2073
_journal_issue 2
_journal_name_full 'Acta Crystallographica Section E'
_journal_page_first m205
_journal_paper_doi 10.1107/S1600536810000449
_journal_volume 66
_journal_year 2010
_chemical_formula_iupac '[Rh (C17 H15 Cl2 N2) (C O)2]'
_chemical_formula_moiety 'C19 H15 Cl2 N2 O2 Rh'
_chemical_formula_sum 'C19 H15 Cl2 N2 O2 Rh'
_chemical_formula_weight 477.14
_chemical_name_systematic
;
[<i>N</i>,<i>N</i>'-Bis(4-chlorophenyl)pentane-2,4-
diiminato]dicarbonylrhodium(I)
;
_space_group_IT_number 11
_symmetry_cell_setting monoclinic
_symmetry_space_group_name_Hall '-P 2yb'
_symmetry_space_group_name_H-M 'P 1 21/m 1'
_audit_creation_method 'WinGX routine CIF_UPDATE'
_cell_angle_alpha 90
_cell_angle_beta 107.2470(10)
_cell_angle_gamma 90
_cell_formula_units_Z 2
_cell_length_a 9.6726(3)
_cell_length_b 7.5911(2)
_cell_length_c 13.6484(4)
_cell_measurement_reflns_used 7852
_cell_measurement_temperature 100(2)
_cell_measurement_theta_max 28.31
_cell_measurement_theta_min 2.68
_cell_volume 957.08(5)
_computing_cell_refinement 'SAINT-Plus (Bruker, 2004)'
_computing_data_collection 'APEX2 (Bruker, 2005)'
_computing_data_reduction 'SAINT-Plus and XPREP (Bruker, 2004)'
_computing_molecular_graphics 'DIAMOND (Brandenburg & Putz, 2006)'
_computing_publication_material 'WinGX (Farrugia, 1999)'
_computing_structure_refinement 'SHELXL97 (Sheldrick, 2008)'
_computing_structure_solution 'SHELXS97 (Sheldrick, 2008)'
_diffrn_ambient_temperature 100(2)
_diffrn_detector_area_resol_mean 512
_diffrn_measured_fraction_theta_full 0.999
_diffrn_measured_fraction_theta_max 0.999
_diffrn_measurement_device_type
;
Bruker X8 APEXII 4K Kappa CCD
;
_diffrn_measurement_method '\w and \f scans'
_diffrn_radiation_monochromator graphite
_diffrn_radiation_source 'sealed tube'
_diffrn_radiation_type MoK\a
_diffrn_radiation_wavelength 0.71073
_diffrn_reflns_av_R_equivalents 0.0259
_diffrn_reflns_limit_h_max 12
_diffrn_reflns_limit_h_min -12
_diffrn_reflns_limit_k_max 10
_diffrn_reflns_limit_k_min -10
_diffrn_reflns_limit_l_max 15
_diffrn_reflns_limit_l_min -18
_diffrn_reflns_number 27556
_diffrn_reflns_theta_full 28.32
_diffrn_reflns_theta_max 28.32
_diffrn_reflns_theta_min 2.2
_diffrn_standards_decay_% 0
_diffrn_standards_interval_count 0
_diffrn_standards_number 0
_exptl_absorpt_coefficient_mu 1.187
_exptl_absorpt_correction_T_max 0.7173
_exptl_absorpt_correction_T_min 0.6747
_exptl_absorpt_correction_type multi-scan
_exptl_absorpt_process_details '(SADABS; Bruker, 2004)'
_exptl_crystal_colour colourless
_exptl_crystal_density_diffrn 1.656
_exptl_crystal_density_method 'not measured'
_exptl_crystal_description cuboid
_exptl_crystal_F_000 476
_exptl_crystal_size_max 0.36
_exptl_crystal_size_mid 0.31
_exptl_crystal_size_min 0.3
_refine_diff_density_max 0.359
_refine_diff_density_min -0.854
_refine_ls_extinction_method none
_refine_ls_goodness_of_fit_ref 0.928
_refine_ls_hydrogen_treatment mixed
_refine_ls_matrix_type full
_refine_ls_number_parameters 149
_refine_ls_number_reflns 2555
_refine_ls_number_restraints 0
_refine_ls_restrained_S_all 0.928
_refine_ls_R_factor_gt 0.0172
_refine_ls_shift/su_max 0.001
_refine_ls_structure_factor_coef Fsqd
_refine_ls_weighting_details 'calc w=1/[\s^2^(Fo^2^)+(0.0354P)^2^+0.5478P] where P=(Fo^2^+2Fc^2^)/3'
_refine_ls_weighting_scheme calc
_refine_ls_wR_factor_ref 0.0504
_reflns_number_gt 2491
_reflns_number_total 2555
_reflns_threshold_expression I>2sigma(I)
_cod_data_source_file gw2073.cif
_cod_data_source_block I
_cod_depositor_comments
;
The following automatic conversions were performed:
'_symmetry_cell_setting' value 'Monoclinic' changed to 'monoclinic'
according to '/home/saulius/struct/CIF-dictionaries/cif_core.dic'
dictionary named 'cif_core.dic' version 2.4.1 from
2010-06-29.

'_geom_bond_publ_flag' value 'Y' changed to 'y' according to
'/home/saulius/struct/CIF-dictionaries/cif_core.dic' dictionary named
'cif_core.dic' version 2.4.1 from 2010-06-29 (6
times).

'_geom_angle_publ_flag' value 'Y' changed to 'y' according to
'/home/saulius/struct/CIF-dictionaries/cif_core.dic' dictionary named
'cif_core.dic' version 2.4.1 from 2010-06-29 (6 times).

Automatic conversion script
Id: cif_fix_enum 1527 2010-12-29 10:47:43Z saulius 

The following automatic conversions were performed:

'_symmetry_cell_setting' value 'Monoclinic' changed to 'monoclinic'
according to /home/saulius/struct/CIF-dictionaries/cif_core.dic
dictionary named 'cif_core.dic' version 2.4.1 from
2010-06-29.

'_geom_bond_publ_flag' value 'Y' changed to 'y'
according to /home/saulius/struct/CIF-dictionaries/cif_core.dic
dictionary named 'cif_core.dic' version 2.4.1 from 2010-06-29 (6
times).

'_geom_angle_publ_flag' value 'Y' changed to 'y' according
to /home/saulius/struct/CIF-dictionaries/cif_core.dic dictionary
named 'cif_core.dic' version 2.4.1 from 2010-06-29 (6 times).

Automatic conversion script
Id: cif_fix_values 1715 2011-07-08 13:25:40Z adriana 
;
_cod_original_sg_symbol_H-M 'P 21/m'
_cod_database_code 2224965
_cod_database_fobs_code 2224965

loop_
_symmetry_equiv_pos_as_xyz
'x, y, z'
'-x, y+1/2, -z'
'-x, -y, -z'
'x, -y-1/2, z'

loop_
_atom_site_type_symbol
_atom_site_label
_atom_site_fract_x
_atom_site_fract_y
_atom_site_fract_z
_atom_site_U_iso_or_equiv
_atom_site_adp_type
_atom_site_calc_flag
_atom_site_refinement_flags
_atom_site_occupancy
_atom_site_disorder_assembly
_atom_site_disorder_group
Rh Rh1 0.637102(13) 0.25 0.465229(9) 0.01730(6) Uani d S 1 . .
N N1 0.70723(16) 0.25 0.33783(11) 0.0184(3) Uani d S 1 . .
N N2 0.84799(16) 0.25 0.55685(11) 0.0174(3) Uani d S 1 . .
O O01 0.51242(16) 0.25 0.64255(11) 0.0306(3) Uani d S 1 . .
O O02 0.32539(17) 0.25 0.34080(13) 0.0470(5) Uani d S 1 . .
Cl Cl11 0.25234(6) 0.25 -0.06636(4) 0.04074(14) Uani d S 1 . .
Cl Cl21 0.87899(6) 0.25 0.99767(3) 0.03319(12) Uani d S 1 . .
C C01 0.5641(2) 0.25 0.57800(15) 0.0233(4) Uani d S 1 . .
C C1 0.84413(19) 0.25 0.33584(13) 0.0183(3) Uani d S 1 . .
C C02 0.4448(2) 0.25 0.38608(15) 0.0298(4) Uani d S 1 . .
C C2 0.96380(18) 0.25 0.42351(13) 0.0185(3) Uani d S 1 . .
H H2 1.0557 0.25 0.4116 0.022 Uiso calc SR 1 . .
C C3 0.96652(19) 0.25 0.52655(13) 0.0178(3) Uani d S 1 . .
C C4 0.8736(2) 0.25 0.23319(13) 0.0231(4) Uani d S 1 . .
H H4A 0.820(4) 0.152(3) 0.1908(14) 0.035 Uiso calc PR 0.5 . .
H H4B 0.9787(16) 0.235(5) 0.2437(2) 0.035 Uiso calc PR 0.5 . .
H H4C 0.841(4) 0.363(3) 0.1977(13) 0.035 Uiso calc PR 0.5 . .
C C5 1.11412(19) 0.25 0.60505(14) 0.0221(3) Uani d S 1 . .
H H5A 1.1388(9) 0.364(2) 0.6276(10) 0.033 Uiso calc PR 0.5 . .
H H5B 1.1816(12) 0.206(2) 0.5756(6) 0.033 Uiso calc PR 0.5 . .
H H5C 1.1122(5) 0.180(2) 0.6599(12) 0.033 Uiso calc PR 0.5 . .
C C11 0.59706(19) 0.25 0.23963(13) 0.0206(3) Uani d S 1 . .
C C12 0.54311(14) 0.09167(18) 0.19293(10) 0.0243(3) Uani d . 1 . .
H H12 0.5792 -0.0165 0.2255 0.029 Uiso calc R 1 . .
C C13 0.43608(14) 0.0908(2) 0.09835(10) 0.0278(3) Uani d . 1 . .
H H13 0.3988 -0.0172 0.066 0.033 Uiso calc R 1 . .
C C14 0.3853(2) 0.25 0.05267(15) 0.0281(4) Uani d S 1 . .
C C21 0.86559(18) 0.25 0.66523(12) 0.0185(3) Uani d S 1 . .
C C22 0.86893(17) 0.40678(19) 0.71687(10) 0.0303(3) Uani d . 1 . .
H H22 0.8683 0.5151 0.6819 0.036 Uiso calc R 1 . .
C C23 0.87317(17) 0.4078(2) 0.81978(10) 0.0322(3) Uani d . 1 . .
H H23 0.8749 0.516 0.8552 0.039 Uiso calc R 1 . .
C C24 0.8748(2) 0.25 0.86918(13) 0.0232(4) Uani d S 1 . .

loop_
_atom_site_aniso_label
_atom_site_aniso_U_11
_atom_site_aniso_U_22
_atom_site_aniso_U_33
_atom_site_aniso_U_12
_atom_site_aniso_U_13
_atom_site_aniso_U_23
Rh1 0.01599(8) 0.02468(8) 0.01164(8) 0 0.00473(5) 0
N1 0.0194(7) 0.0248(7) 0.0112(6) 0 0.0046(5) 0
N2 0.0191(7) 0.0228(7) 0.0102(6) 0 0.0044(5) 0
O01 0.0300(7) 0.0437(8) 0.0230(7) 0 0.0154(6) 0
O02 0.0194(7) 0.0851(14) 0.0326(9) 0 0.0018(6) 0
Cl11 0.0270(2) 0.0652(4) 0.0215(2) 0 -0.00592(18) 0
Cl21 0.0342(2) 0.0550(3) 0.01086(19) 0 0.00754(17) 0
C01 0.0192(8) 0.0295(9) 0.0207(8) 0 0.0052(7) 0
C1 0.0230(8) 0.0206(7) 0.0123(7) 0 0.0068(6) 0
C02 0.0240(9) 0.0461(12) 0.0206(9) 0 0.0087(7) 0
C2 0.0175(7) 0.0238(8) 0.0151(7) 0 0.0063(6) 0
C3 0.0194(8) 0.0187(7) 0.0150(7) 0 0.0047(6) 0
C4 0.0241(9) 0.0332(9) 0.0138(8) 0 0.0081(7) 0
C5 0.0184(8) 0.0298(9) 0.0170(8) 0 0.0038(6) 0
C11 0.0201(8) 0.0305(9) 0.0116(7) 0 0.0055(6) 0
C12 0.0253(6) 0.0302(6) 0.0170(5) -0.0013(5) 0.0056(5) -0.0004(5)
C13 0.0255(6) 0.0376(7) 0.0196(6) -0.0056(6) 0.0055(5) -0.0053(5)
C14 0.0186(8) 0.0500(13) 0.0136(7) 0 0.0013(6) 0
C21 0.0171(7) 0.0268(8) 0.0116(7) 0 0.0044(6) 0
C22 0.0500(8) 0.0255(6) 0.0179(6) -0.0132(6) 0.0140(6) -0.0030(5)
C23 0.0489(8) 0.0319(7) 0.0182(6) -0.0150(6) 0.0135(6) -0.0094(5)
C24 0.0203(8) 0.0391(10) 0.0098(7) 0 0.0041(6) 0

loop_
_atom_type_symbol
_atom_type_description
_atom_type_scat_dispersion_real
_atom_type_scat_dispersion_imag
_atom_type_scat_source
C C 0.0033 0.0016 'International Tables Vol C Tables 4.2.6.8 and 6.1.1.4'
H H 0 0 'International Tables Vol C Tables 4.2.6.8 and 6.1.1.4'
N N 0.0061 0.0033 'International Tables Vol C Tables 4.2.6.8 and 6.1.1.4'
O O 0.0106 0.006 'International Tables Vol C Tables 4.2.6.8 and 6.1.1.4'
Cl Cl 0.1484 0.1585 'International Tables Vol C Tables 4.2.6.8 and 6.1.1.4'
Rh Rh -1.1178 0.9187 'International Tables Vol C Tables 4.2.6.8 and 6.1.1.4'

loop_
_geom_angle_atom_site_label_1
_geom_angle_atom_site_label_2
_geom_angle_atom_site_label_3
_geom_angle_site_symmetry_1
_geom_angle_site_symmetry_3
_geom_angle
_geom_angle_publ_flag
C02 Rh1 C01 . . 85.48(8) y
C02 Rh1 N1 . . 91.89(7) y
C01 Rh1 N1 . . 177.37(6) ?
C02 Rh1 N2 . . 178.24(7) ?
C01 Rh1 N2 . . 92.76(7) y
N1 Rh1 N2 . . 89.87(6) y
C1 N1 C11 . . 116.46(14) ?
C1 N1 Rh1 . . 126.83(12) ?
C11 N1 Rh1 . . 116.72(11) ?
C3 N2 C21 . . 118.04(14) ?
C3 N2 Rh1 . . 127.13(12) ?
C21 N2 Rh1 . . 114.83(11) ?
O01 C01 Rh1 . . 176.21(17) y
N1 C1 C2 . . 123.98(15) ?
N1 C1 C4 . . 118.73(15) ?
C2 C1 C4 . . 117.29(16) ?
O02 C02 Rh1 . . 177.45(18) y
C1 C2 C3 . . 128.69(16) ?
C1 C2 H2 . . 115.7 ?
C3 C2 H2 . . 115.7 ?
N2 C3 C2 . . 123.51(15) ?
N2 C3 C5 . . 120.04(15) ?
C2 C3 C5 . . 116.45(15) ?
C1 C4 H4A . . 109.5 ?
C1 C4 H4B . . 109.5 ?
H4A C4 H4B . . 109.5 ?
C1 C4 H4C . . 109.5 ?
H4A C4 H4C . . 109.5 ?
H4B C4 H4C . . 109.5 ?
C3 C5 H5A . . 109.5 ?
C3 C5 H5B . . 109.5 ?
H5A C5 H5B . . 109.5 ?
C3 C5 H5C . . 109.5 ?
H5A C5 H5C . . 109.5 ?
H5B C5 H5C . . 109.5 ?
C12 C11 C12 . 4_565 120.01(16) ?
C12 C11 N1 . . 119.99(8) ?
C12 C11 N1 4_565 . 119.99(8) ?
C11 C12 C13 . . 120.27(13) ?
C11 C12 H12 . . 119.9 ?
C13 C12 H12 . . 119.9 ?
C14 C13 C12 . . 118.70(14) ?
C14 C13 H13 . . 120.7 ?
C12 C13 H13 . . 120.7 ?
C13 C14 C13 4_565 . 122.04(18) ?
C13 C14 Cl11 4_565 . 118.98(9) ?
C13 C14 Cl11 . . 118.98(9) ?
C22 C21 C22 . 4_565 119.37(16) ?
C22 C21 N2 . . 120.24(8) ?
C22 C21 N2 4_565 . 120.24(8) ?
C21 C22 C23 . . 120.65(13) ?
C21 C22 H22 . . 119.7 ?
C23 C22 H22 . . 119.7 ?
C24 C23 C22 . . 118.87(14) ?
C24 C23 H23 . . 120.6 ?
C22 C23 H23 . . 120.6 ?
C23 C24 C23 4_565 . 121.59(17) ?
C23 C24 Cl21 4_565 . 119.20(8) ?
C23 C24 Cl21 . . 119.20(8) ?

loop_
_geom_bond_atom_site_label_1
_geom_bond_atom_site_label_2
_geom_bond_site_symmetry_2
_geom_bond_distance
_geom_bond_publ_flag
Rh1 C02 . 1.854(2) y
Rh1 C01 . 1.8741(19) y
Rh1 N1 . 2.0453(14) y
Rh1 N2 . 2.0523(14) y
N1 C1 . 1.332(2) ?
N1 C11 . 1.444(2) ?
N2 C3 . 1.329(2) ?
N2 C21 . 1.438(2) ?
O01 C01 . 1.134(2) y
O02 C02 . 1.137(3) y
Cl11 C14 . 1.748(2) ?
Cl21 C24 . 1.7420(18) ?
C1 C2 . 1.397(2) ?
C1 C4 . 1.510(2) ?
C2 C3 . 1.399(2) ?
C2 H2 . 0.95 ?
C3 C5 . 1.510(2) ?
C4 H4A . 0.9902 ?
C4 H4B . 0.9902 ?
C4 H4C . 0.9902 ?
C5 H5A . 0.9234 ?
C5 H5B . 0.9234 ?
C5 H5C . 0.9234 ?
C11 C12 . 1.3877(16) ?
C11 C12 4_565 1.3877(16) ?
C12 C13 . 1.3949(17) ?
C12 H12 . 0.95 ?
C13 C14 . 1.3816(18) ?
C13 H13 . 0.95 ?
C14 C13 4_565 1.3816(18) ?
C21 C22 . 1.3787(16) ?
C21 C22 4_565 1.3787(16) ?
C22 C23 . 1.3929(17) ?
C22 H22 . 0.95 ?
C23 C24 . 1.3727(17) ?
C23 H23 . 0.95 ?
C24 C23 4_565 1.3727(17) ?

loop_
_geom_hbond_atom_site_label_D
_geom_hbond_atom_site_label_H
_geom_hbond_atom_site_label_A
_geom_hbond_site_symmetry_A
_geom_hbond_distance_DH
_geom_hbond_distance_HA
_geom_hbond_distance_DA
_geom_hbond_angle_DHA
C22 H22 O02 2_656 0.95 2.54 3.1723(18) 124.3

loop_
_geom_torsion_atom_site_label_1
_geom_torsion_atom_site_label_2
_geom_torsion_atom_site_label_3
_geom_torsion_atom_site_label_4
_geom_torsion_site_symmetry_1
_geom_torsion_site_symmetry_2
_geom_torsion_site_symmetry_3
_geom_torsion_site_symmetry_4
_geom_torsion
_geom_torsion_publ_flag
C02 Rh1 N1 C1 . . . . 180 ?
N2 Rh1 N1 C1 . . . . 0 ?
C02 Rh1 N1 C11 . . . . 0 ?
N2 Rh1 N1 C11 . . . . 180 ?
C01 Rh1 N2 C3 . . . . 180 ?
N1 Rh1 N2 C3 . . . . 0 ?
C01 Rh1 N2 C21 . . . . 0 ?
N1 Rh1 N2 C21 . . . . 180 ?
C11 N1 C1 C2 . . . . 180 ?
Rh1 N1 C1 C2 . . . . 0 ?
C11 N1 C1 C4 . . . . 0 ?
Rh1 N1 C1 C4 . . . . 180 ?
N1 C1 C2 C3 . . . . 0 ?
C4 C1 C2 C3 . . . . 180 ?
C21 N2 C3 C2 . . . . 180 ?
Rh1 N2 C3 C2 . . . . 0 ?
C21 N2 C3 C5 . . . . 0 ?
Rh1 N2 C3 C5 . . . . 180 ?
C1 C2 C3 N2 . . . . 0 ?
C1 C2 C3 C5 . . . . 180 ?
C1 N1 C11 C12 . . . . 90.64(14) ?
Rh1 N1 C11 C12 . . . . -89.36(14) ?
C1 N1 C11 C12 . . . 4_565 -90.64(14) ?
Rh1 N1 C11 C12 . . . 4_565 89.36(14) ?
C12 C11 C12 C13 4_565 . . . 0.9(3) ?
N1 C11 C12 C13 . . . . 179.63(13) ?
C11 C12 C13 C14 . . . . -0.1(2) ?
C12 C13 C14 C13 . . . 4_565 -0.8(3) ?
C12 C13 C14 Cl11 . . . . 179.46(11) ?
C3 N2 C21 C22 . . . . 92.31(15) ?
Rh1 N2 C21 C22 . . . . -87.69(15) ?
C3 N2 C21 C22 . . . 4_565 -92.31(15) ?
Rh1 N2 C21 C22 . . . 4_565 87.69(15) ?
C22 C21 C22 C23 4_565 . . . -1.1(3) ?
N2 C21 C22 C23 . . . . 174.34(15) ?
C21 C22 C23 C24 . . . . 0.4(3) ?
C22 C23 C24 C23 . . . 4_565 0.4(3) ?
C22 C23 C24 Cl21 . . . . -179.62(13) ?
